data_7130845
loop_
_publ_author_name
'Matsumoto, Shota'
'Umeno, Tomohiro'
'Suzuki, Noriko'
'Usui, Kazuteru'
'Kawahata, Masatoshi'
'Karasawa, Satoru'

_publ_section_title
;
 Chelate-Free &#x201C;Turn-ON&#x201D;-Type Fluorescence Detection of
 Trivalent Metal Ions
;
_journal_name_full 'Chemical Communications'
_journal_paper_doi 10.1039/D2CC04815A
_journal_year 2022
_chemical_formula_moiety 'C22 H18 F6 N4'
_chemical_formula_sum 'C22 H18 F6 N4'
_chemical_formula_weight 452.40
_chemical_name_systematic 5-133_7
_space_group_crystal_system monoclinic
_space_group_IT_number 4
_space_group_name_Hall 'P 2yb'
_space_group_name_H-M_alt 'P 1 21 1'
_atom_sites_solution_hydrogens geom
_atom_sites_solution_primary dual
_audit_creation_date 2021-08-20
_audit_creation_method
;
Olex2 1.3-ac4
(compiled 2019.04.23 svn.r3594 for Rigaku Oxford Diffraction, GUI svn.r5739)
;
_audit_update_record
;
2022-08-03 deposited with the CCDC.	2022-10-10 downloaded from the CCDC.
;
_cell_angle_alpha 90
_cell_angle_beta 104.4686(7)
_cell_angle_gamma 90
_cell_formula_units_Z 8
_cell_length_a 7.65252(5)
_cell_length_b 36.6358(2)
_cell_length_c 14.87749(10)
_cell_measurement_reflns_used 17077
_cell_measurement_temperature 93
_cell_measurement_theta_max 76.3400
_cell_measurement_theta_min 3.2890
_cell_volume 4038.71(5)
_computing_cell_refinement 'CrysAlisPro 1.171.41.34a (Rigaku OD, 2019)'
_computing_data_collection 'CrysAlisPro 1.171.41.34a (Rigaku OD, 2019)'
_computing_data_reduction 'CrysAlisPro 1.171.41.34a (Rigaku OD, 2019)'
_computing_molecular_graphics 'Olex2 (Dolomanov et al., 2009)'
_computing_publication_material 'Olex2 (Dolomanov et al., 2009)'
_computing_structure_refinement 'ShelXL (Sheldrick, 2015)'
_computing_structure_solution 'ShelXT (Sheldrick, 2015)'
_diffrn_ambient_temperature 93
_diffrn_detector 'Rigaku HyPix-6000 area detector'
_diffrn_detector_area_resol_mean 10.0
_diffrn_detector_type 'HPC area detector'
_diffrn_measured_fraction_theta_full 0.961
_diffrn_measured_fraction_theta_max 0.888
_diffrn_measurement_details
;
List of Runs (angles in degrees, time in seconds):

  # Type    Start    End  Width  t~exp~   \w     \q     \k     \f   Frames
#--------------------------------------------------------------------------
  1  \w     76.00 121.00   0.50    0.32    --   48.95 125.00-180.00   90
  2  \w     77.00 112.00   0.50    0.32    --   48.95 125.00 -90.00   70
  3  \w     97.00 157.00   0.50    1.28    --  107.74  19.00  90.00  120
  4  \w    -24.00  15.00   0.50    0.32    --   48.95 -19.00 -60.00   78
  5  \w    -20.00  49.00   0.50    0.32    --   48.95 -56.00-148.00  138
  6  \w     39.00  64.00   0.50    1.28    --  107.74 -64.00  42.00   50
  7  \w    -59.00 -33.00   0.50    1.28    --  -97.00  57.00-120.00   52
  8  \w    -58.00 -33.00   0.50    1.28    --  -97.00  57.00 -60.00   50
  9  \w    -69.00 -24.00   0.50    1.28    --  -97.00  56.00  -6.00   90
 10  \w    -65.00 -31.00   0.50    1.28    --  -97.00  57.00  30.00   68
 11  \w   -112.00 -66.00   0.50    1.28    --  -97.00 125.00  90.00   92
 12  \w    -59.00 -25.00   0.50    1.28    --  -97.00 125.00  90.00   68
 13  \w   -158.00 -84.00   0.50    1.28    --  -97.00 -37.00 -90.00  148
 14  \w   -168.00-117.00   0.50    1.28    --  -97.00 -77.00 -90.00  102
 15  \w   -139.00 -84.00   0.50    1.28    --  -97.00-125.00 -22.00  110
 16  \w   -154.00 -87.00   0.50    1.28    --  -97.00 -64.00  42.00  134
;
_diffrn_measurement_device 'four-circle diffractometer'
_diffrn_measurement_device_type Rigaku_Synergy-Custom_007
_diffrn_measurement_method '\w scans'
_diffrn_orient_matrix_type 'CrysAlisPro convention (1999,Acta A55,543-557)'
_diffrn_orient_matrix_UB_11 0.0236195000
_diffrn_orient_matrix_UB_12 0.0105416000
_diffrn_orient_matrix_UB_13 0.1025878000
_diffrn_orient_matrix_UB_21 0.1475542000
_diffrn_orient_matrix_UB_22 -0.0293377000
_diffrn_orient_matrix_UB_23 0.0291074000
_diffrn_orient_matrix_UB_31 0.1445620000
_diffrn_orient_matrix_UB_32 0.0282177000
_diffrn_orient_matrix_UB_33 -0.0080598000
_diffrn_radiation_monochromator 'multi-layer mirror optics'
_diffrn_radiation_probe x-ray
_diffrn_radiation_type 'Cu K\a'
_diffrn_radiation_wavelength 1.54184
_diffrn_reflns_av_R_equivalents 0.0228
_diffrn_reflns_av_unetI/netI 0.0291
_diffrn_reflns_Laue_measured_fraction_full 0.961
_diffrn_reflns_Laue_measured_fraction_max 0.888
_diffrn_reflns_limit_h_max 9
_diffrn_reflns_limit_h_min -8
_diffrn_reflns_limit_k_max 44
_diffrn_reflns_limit_k_min -43
_diffrn_reflns_limit_l_max 16
_diffrn_reflns_limit_l_min -18
_diffrn_reflns_number 22091
_diffrn_reflns_point_group_measured_fraction_full 0.785
_diffrn_reflns_point_group_measured_fraction_max 0.714
_diffrn_reflns_theta_full 67.684
_diffrn_reflns_theta_max 76.628
_diffrn_reflns_theta_min 3.068
_diffrn_source 'rotating anode X-ray generator'
_diffrn_source_type micromax007
_exptl_absorpt_coefficient_mu 1.123
_exptl_absorpt_correction_T_max 1.00000
_exptl_absorpt_correction_T_min 0.77025
_exptl_absorpt_correction_type multi-scan
_exptl_absorpt_process_details
;
CrysAlisPro 1.171.41.34a (Rigaku Oxford Diffraction, 2019)
Empirical absorption correction using spherical harmonics,
 implemented in SCALE3 ABSPACK scaling algorithm.
;
_exptl_crystal_colour red
_exptl_crystal_colour_primary red
_exptl_crystal_density_diffrn 1.488
_exptl_crystal_description plate
_exptl_crystal_F_000 1856
_exptl_crystal_preparation Luminescent
_exptl_crystal_size_max 0.145
_exptl_crystal_size_mid 0.135
_exptl_crystal_size_min 0.091
_refine_diff_density_max 0.318
_refine_diff_density_min -0.221
_refine_diff_density_rms 0.049
_refine_ls_abs_structure_details
;
 Flack x determined using 4172 quotients [(I+)-(I-)]/[(I+)+(I-)]
 (Parsons, Flack and Wagner, Acta Cryst. B69 (2013) 249-259).
;
_refine_ls_abs_structure_Flack -0.01(3)
_refine_ls_extinction_coef 0.00083(9)
_refine_ls_extinction_expression Fc^*^=kFc[1+0.001xFc^2^\l^3^/sin(2\q)]^-1/4^
_refine_ls_extinction_method 'SHELXL-2018/3 (Sheldrick 2018)'
_refine_ls_goodness_of_fit_ref 1.046
_refine_ls_hydrogen_treatment constr
_refine_ls_matrix_type full
_refine_ls_number_parameters 1162
_refine_ls_number_reflns 12134
_refine_ls_number_restraints 1
_refine_ls_restrained_S_all 1.046
_refine_ls_R_factor_all 0.0320
_refine_ls_R_factor_gt 0.0311
_refine_ls_shift/su_max 0.001
_refine_ls_shift/su_mean 0.000
_refine_ls_structure_factor_coef Fsqd
_refine_ls_weighting_details 'w=1/[\s^2^(Fo^2^)+(0.0565P)^2^+0.5243P] where P=(Fo^2^+2Fc^2^)/3'
_refine_ls_weighting_scheme calc
_refine_ls_wR_factor_gt 0.0838
_refine_ls_wR_factor_ref 0.0844
_reflns_Friedel_coverage 0.582
_reflns_Friedel_fraction_full 0.603
_reflns_Friedel_fraction_max 0.534
_reflns_number_gt 11781
_reflns_number_total 12134
_reflns_threshold_expression 'I > 2\s(I)'
_cod_data_source_file d2cc04815a2.cif
_cod_data_source_block 7
_cod_database_code 7130845
_shelx_shelxl_version_number 2018/3
_chemical_oxdiff_formula 'C H N F'
_shelx_space_group_comment
;
The symmetry employed for this shelxl refinement is uniquely defined
by the following loop, which should always be used as a source of
symmetry information in preference to the above space-group names.
They are only intended as comments.
;
_diffrn_oxdiff_digest_frames
;
01153f68d0025a964b2ebde3d655843456014600627
;
_reflns_odcompleteness_completeness 96.33
_reflns_odcompleteness_iscentric 1
_reflns_odcompleteness_theta 66.97
_olex2_refinement_description
;
1. Fixed Uiso
 At 1.2 times of:
  All C(H) groups, All C(H,H) groups
 At 1.5 times of:
  All C(H,H,H) groups
2.a Secondary CH2 refined with riding coordinates:
 C1K(H1KA,H1KB), C2G(H2GA,H2GB), C2Q(H2QA,H2QB), C2U(H2UA,H2UB), C2Y(H2YA,
 H2YB), C31(H31A,H31B), C32(H32A,H32B), C36(H36A,H36B)
2.b Aromatic/amide H refined with riding coordinates:
 C6(H6), C7(H7), C12(H12), C17(H17), C18(H18), C1B(H1B), C1(H1), C1D(H1D),
 C1F(H1F), C1G(H1G), C1M(H1M), C1N(H1N), C1P(H1P), C1S(H1S), C1U(H1U), C1X(H1X),
  C5(H5), C23(H23), C25(H25), C1C(H1C), C29(H29), C2C(H2C), C2E(H2E), C2F(H2F),
 C2I(H2I), C2J(H2J), C20(H20), C2M(H2M), C2P(H2P), C2R(H2R), C2T(H2T), C2V(H2V)
2.c Idealised Me refined as rotating group:
 C2X(H2XA,H2XB,H2XC), C2Z(H2ZA,H2ZB,H2ZC), C30(H30A,H30B,H30C), C33(H33A,H33B,
 H33C), C34(H34A,H34B,H34C), C35(H35A,H35B,H35C), C37(H37A,H37B,H37C), C38(H38A,
 H38B,H38C)
;
_olex2_submission_original_sample_id 5-133_7
_olex2_submission_special_instructions 'No special instructions were received'
_oxdiff_exptl_absorpt_empirical_details
;
Empirical correction (ABSPACK) includes:
- Absorption correction using spherical harmonics
- Frame scaling
;
_oxdiff_exptl_absorpt_empirical_full_max 1.415
_oxdiff_exptl_absorpt_empirical_full_min 0.673

loop_
_space_group_symop_operation_xyz
'x, y, z'
'-x, y+1/2, -z'

loop_
_atom_site_label
_atom_site_type_symbol
_atom_site_fract_x
_atom_site_fract_y
_atom_site_fract_z
_atom_site_U_iso_or_equiv
_atom_site_adp_type
_atom_site_occupancy
_atom_site_site_symmetry_order
_atom_site_calc_flag
_atom_site_refinement_flags_posn
_atom_site_refinement_flags_adp
_atom_site_refinement_flags_occupancy
_atom_site_disorder_assembly
_atom_site_disorder_group
F1 F -0.04836(18) 0.43144(4) 0.27266(10) 0.0221(3) Uani 1 1 d . . . . .
F2 F -0.10714(19) 0.39084(4) 0.16439(11) 0.0266(3) Uani 1 1 d . . . . .
F3 F 0.14710(18) 0.41926(4) 0.19579(11) 0.0251(3) Uani 1 1 d . . . . .
F4 F 0.87614(19) 0.58346(4) 0.37277(11) 0.0276(3) Uani 1 1 d . . . . .
F5 F 0.2436(2) 0.34701(5) 0.61334(11) 0.0342(4) Uani 1 1 d . . . . .
F6 F 0.62639(19) 0.61172(4) 0.36062(12) 0.0301(4) Uani 1 1 d . . . . .
F7 F 0.5301(2) 0.53396(4) 0.21663(11) 0.0314(4) Uani 1 1 d . . . . .
F8 F 0.9404(2) 0.44888(5) 0.53865(11) 0.0303(4) Uani 1 1 d . . . . .
F9 F 0.6782(2) 0.44710(5) 0.56886(11) 0.0307(4) Uani 1 1 d . . . . .
F10 F 0.3480(2) 0.49664(4) 0.12817(11) 0.0322(4) Uani 1 1 d . . . . .
F11 F 0.7072(2) 0.56942(4) 0.46214(12) 0.0291(3) Uani 1 1 d . . . . .
F12 F 0.7797(2) 0.49761(5) 0.52795(11) 0.0320(4) Uani 1 1 d . . . . .
F13 F 1.4753(2) 0.55648(5) 0.75750(11) 0.0328(4) Uani 1 1 d . . . . .
F14 F 1.2072(2) 0.50841(5) 0.29467(11) 0.0299(3) Uani 1 1 d . . . . .
F15 F 0.4983(2) 0.36267(5) 0.58974(11) 0.0328(4) Uani 1 1 d . . . . .
F16 F 1.2477(2) 0.46979(4) 0.40559(12) 0.0328(4) Uani 1 1 d . . . . .
F17 F 1.2754(2) 0.63697(5) 0.77352(11) 0.0323(4) Uani 1 1 d . . . . .
F18 F 1.7188(2) 0.55199(5) 0.71029(12) 0.0357(4) Uani 1 1 d . . . . .
F19 F 1.0063(2) 0.50249(5) 0.37104(13) 0.0356(4) Uani 1 1 d . . . . .
F1A F 1.5499(2) 0.50484(5) 0.70917(12) 0.0379(4) Uani 1 1 d . . . . .
F1B F 0.6268(3) 0.49768(5) 0.12596(13) 0.0402(4) Uani 1 1 d . . . . .
F1C F 1.0675(3) 0.59669(5) 0.76076(12) 0.0405(4) Uani 1 1 d . . . . .
F1D F 0.2868(2) 0.40223(5) 0.57581(12) 0.0361(4) Uani 1 1 d . . . . .
F1E F 1.0218(3) 0.65154(6) 0.80049(12) 0.0399(4) Uani 1 1 d . . . . .
N1 N 0.5327(2) 0.43755(6) 0.22584(14) 0.0165(4) Uani 1 1 d . . . . .
N2 N 1.3039(2) 0.62793(5) 0.43947(14) 0.0150(4) Uani 1 1 d . . . . .
N3 N 0.9614(2) 0.71960(6) 0.48292(14) 0.0163(4) Uani 1 1 d . . . . .
N4 N 0.8712(2) 0.65880(6) 0.45852(14) 0.0163(4) Uani 1 1 d . . . . .
N5 N 0.4766(3) 0.68057(6) 0.04819(14) 0.0184(4) Uani 1 1 d . . . . .
N6 N 0.1167(2) 0.34208(5) 0.26993(14) 0.0157(4) Uani 1 1 d . . . . .
N7 N 0.2013(2) 0.28103(6) 0.29404(14) 0.0162(4) Uani 1 1 d . . . . .
N8 N 0.5546(2) 0.37500(6) 0.25338(14) 0.0162(4) Uani 1 1 d . . . . .
N15 N 1.3293(3) 0.68904(6) 0.45251(15) 0.0191(4) Uani 1 1 d . . . . .
N10 N 1.2540(2) 0.56574(6) 0.41565(14) 0.0162(4) Uani 1 1 d . . . . .
N11 N -0.2746(3) 0.32212(6) -0.14104(14) 0.0196(4) Uani 1 1 d . . . . .
N12 N 0.3004(3) 0.22303(6) 0.30215(15) 0.0217(4) Uani 1 1 d . . . . .
N13 N 1.0648(3) 0.77738(6) 0.49180(15) 0.0218(4) Uani 1 1 d . . . . .
N N 0.5711(3) 0.31390(6) 0.26694(15) 0.0187(4) Uani 1 1 d . . . . .
N9 N 0.1177(3) 0.42401(8) -0.18130(17) 0.0360(6) Uani 1 1 d . . . . .
C2 C 0.0237(3) 0.40424(7) 0.23334(17) 0.0171(5) Uani 1 1 d . . . . .
C3 C 1.3715(3) 0.65783(7) 0.49665(17) 0.0164(5) Uani 1 1 d . . . . .
C4 C -0.1787(3) 0.30811(6) -0.05673(16) 0.0167(5) Uani 1 1 d . . . . .
N14 N 0.8688(3) 0.57830(7) 0.00627(16) 0.0306(5) Uani 1 1 d . . . . .
C6 C 0.6299(3) 0.69801(7) 0.30121(17) 0.0173(5) Uani 1 1 d . . . . .
H6 H 0.595032 0.692038 0.354941 0.021 Uiso 1 1 calc R . . . .
C7 C 0.7007(3) 0.35082(7) 0.40675(18) 0.0200(5) Uani 1 1 d . . . . .
H7 H 0.742684 0.330962 0.444975 0.024 Uiso 1 1 calc R . . . .
C8 C 1.0389(3) 0.67774(7) 0.61322(17) 0.0188(5) Uani 1 1 d . . . . .
C9 C 0.9554(3) 0.68418(7) 0.51745(17) 0.0165(5) Uani 1 1 d . . . . .
C10 C 0.7854(3) 0.71896(6) 0.30808(16) 0.0159(5) Uani 1 1 d . . . . .
C11 C 0.1044(3) 0.37529(7) 0.30365(17) 0.0170(5) Uani 1 1 d . . . . .
C12 C 0.5268(3) 0.68595(7) 0.21633(17) 0.0181(5) Uani 1 1 d . . . . .
H12 H 0.424589 0.671915 0.214346 0.022 Uiso 1 1 calc R . . . .
C13 C 0.3826(3) 0.38036(7) 0.07975(16) 0.0173(5) Uani 1 1 d . . . . .
C14 C 0.0301(3) 0.28283(6) 0.11891(16) 0.0163(5) Uani 1 1 d . . . . .
C15 C 0.5813(3) 0.41071(6) 0.28703(16) 0.0154(4) Uani 1 1 d . . . . .
C16 C 0.8968(3) 0.73492(7) 0.39469(17) 0.0169(5) Uani 1 1 d . . . . .
C17 C 0.6324(3) 0.48096(7) 0.34883(18) 0.0183(5) Uani 1 1 d . . . . .
H17 H 0.645280 0.505230 0.367621 0.022 Uiso 1 1 calc R . . . .
C18 C 0.2077(3) 0.36956(7) 0.03412(18) 0.0204(5) Uani 1 1 d . . . . .
H18 H 0.149920 0.351876 0.061064 0.025 Uiso 1 1 calc R . . . .
C19 C 1.0631(3) 0.74687(7) 0.53850(18) 0.0197(5) Uani 1 1 d . . . . .
C1A C 0.1938(3) 0.31618(6) 0.32901(16) 0.0155(5) Uani 1 1 d . . . . .
C1B C 0.0757(3) 0.27408(7) 0.03633(17) 0.0175(5) Uani 1 1 d . . . . .
H1B H 0.177350 0.259807 0.038956 0.021 Uiso 1 1 calc R . . . .
C1 C 0.9626(3) 0.76992(7) 0.40430(17) 0.0199(5) Uani 1 1 d . . . . .
H1 H 0.940109 0.786859 0.356214 0.024 Uiso 1 1 calc R . . . .
C1D C 0.8291(3) 0.72807(7) 0.22554(18) 0.0183(5) Uani 1 1 d . . . . .
H1D H 0.930593 0.742362 0.227966 0.022 Uiso 1 1 calc R . . . .
C1E C 1.3259(3) 0.59233(7) 0.47366(17) 0.0158(5) Uani 1 1 d . . . . .
C1F C 0.3778(3) 0.42225(7) -0.04682(18) 0.0213(5) Uani 1 1 d . . . . .
H1F H 0.435498 0.440242 -0.072822 0.026 Uiso 1 1 calc R . . . .
C1G C -0.2264(3) 0.31635(6) 0.02672(17) 0.0173(5) Uani 1 1 d . . . . .
H1G H -0.328412 0.330425 0.024658 0.021 Uiso 1 1 calc R . . . .
C1H C 1.2153(3) 0.64230(6) 0.35293(16) 0.0156(5) Uani 1 1 d . . . . .
C1I C 0.2993(3) 0.25341(7) 0.34945(17) 0.0181(5) Uani 1 1 d . . . . .
C1J C 0.6630(3) 0.41600(7) 0.38317(17) 0.0166(5) Uani 1 1 d . . . . .
C1K C 0.5155(3) 0.69246(7) -0.03823(17) 0.0208(5) Uani 1 1 d . . . . .
H1KA H 0.467927 0.674425 -0.085768 0.025 Uiso 1 1 calc R . . . .
H1KB H 0.645441 0.693123 -0.029450 0.025 Uiso 1 1 calc R . . . .
C1L C 0.5597(3) 0.47151(7) 0.25676(17) 0.0180(5) Uani 1 1 d . . . . .
C1M C 1.1245(3) 0.58074(7) 0.14202(17) 0.0196(5) Uani 1 1 d . . . . .
H1M H 1.183330 0.562717 0.116721 0.024 Uiso 1 1 calc R . . . .
C1N C 0.7235(3) 0.38495(7) 0.44170(17) 0.0201(5) Uani 1 1 d . . . . .
H1N H 0.778991 0.388418 0.504247 0.024 Uiso 1 1 calc R . . . .
C1O C 0.7702(3) 0.46169(7) 0.51163(19) 0.0239(5) Uani 1 1 d . . . . .
C1P C 0.4648(3) 0.40692(7) 0.03756(17) 0.0190(5) Uani 1 1 d . . . . .
H1P H 0.581026 0.414570 0.066708 0.023 Uiso 1 1 calc R . . . .
C1Q C 0.5150(3) 0.50007(7) 0.18134(18) 0.0232(5) Uani 1 1 d . . . . .
C1R C 0.1377(3) 0.26615(7) 0.20484(17) 0.0166(5) Uani 1 1 d . . . . .
C1S C 0.9357(3) 0.61531(7) 0.58326(18) 0.0206(5) Uani 1 1 d . . . . .
H1S H 0.925885 0.591517 0.603258 0.025 Uiso 1 1 calc R . . . .
C1T C 1.1825(3) 0.50324(7) 0.37844(18) 0.0209(5) Uani 1 1 d . . . . .
C1U C -0.1245(3) 0.30393(7) 0.11166(17) 0.0166(5) Uani 1 1 d . . . . .
H1U H -0.160079 0.309827 0.165237 0.020 Uiso 1 1 calc R . . . .
C1V C 1.1252(3) 0.62279(6) 0.26757(16) 0.0160(5) Uani 1 1 d . . . . .
C1W C 0.6846(3) 0.45275(7) 0.41139(17) 0.0193(5) Uani 1 1 d . . . . .
C1X C 0.9507(3) 0.63312(7) 0.22103(18) 0.0198(5) Uani 1 1 d . . . . .
H1X H 0.891445 0.650783 0.247249 0.024 Uiso 1 1 calc R . . . .
C1Y C 0.8632(3) 0.62535(7) 0.49120(17) 0.0175(5) Uani 1 1 d . . . . .
C1Z C 0.2512(3) 0.35764(7) 0.45754(17) 0.0188(5) Uani 1 1 d . . . . .
C5 C 0.4839(3) 0.32384(7) 0.17861(17) 0.0187(5) Uani 1 1 d . . . . .
H5 H 0.437608 0.307102 0.131714 0.022 Uiso 1 1 calc R . . . .
C21 C 0.4714(3) 0.36086(7) 0.16585(17) 0.0170(5) Uani 1 1 d . . . . .
C22 C 0.6128(3) 0.34509(7) 0.31174(17) 0.0179(5) Uani 1 1 d . . . . .
C23 C -0.0253(3) 0.28591(7) -0.04946(17) 0.0184(5) Uani 1 1 d . . . . .
H23 H 0.008548 0.279113 -0.102926 0.022 Uiso 1 1 calc R . . . .
C24 C 0.2712(3) 0.32197(7) 0.42544(17) 0.0182(5) Uani 1 1 d . . . . .
C25 C 1.2099(3) 0.59612(7) 0.22621(17) 0.0186(5) Uani 1 1 d . . . . .
H25 H 1.325955 0.588600 0.255990 0.022 Uiso 1 1 calc R . . . .
C26 C 1.4418(3) 0.55022(7) 0.59612(17) 0.0193(5) Uani 1 1 d . . . . .
C27 C 0.3191(3) 0.36723(7) 0.55879(18) 0.0231(5) Uani 1 1 d . . . . .
C1C C 1.2336(3) 0.67938(7) 0.36503(17) 0.0171(5) Uani 1 1 d . . . . .
H1C H 1.185930 0.696230 0.318624 0.021 Uiso 1 1 calc R . . . .
C29 C 1.1362(3) 0.70653(7) 0.67016(18) 0.0223(5) Uani 1 1 d . . . . .
H29 H 1.189725 0.702273 0.732601 0.027 Uiso 1 1 calc R . . . .
C2A C 0.9496(3) 0.59183(8) 0.09352(18) 0.0228(5) Uani 1 1 d . . . . .
C2B C 0.5731(3) 0.69446(6) 0.13272(17) 0.0168(5) Uani 1 1 d . . . . .
C2C C 1.3670(3) 0.52227(7) 0.53735(18) 0.0200(5) Uani 1 1 d . . . . .
H2C H 1.377681 0.498055 0.556724 0.024 Uiso 1 1 calc R . . . .
C2D C 1.4238(3) 0.58679(7) 0.56743(17) 0.0177(5) Uani 1 1 d . . . . .
C2E C 0.1664(3) 0.38453(7) 0.39701(17) 0.0186(5) Uani 1 1 d . . . . .
H2E H 0.151357 0.407964 0.417892 0.022 Uiso 1 1 calc R . . . .
C2F C 0.3668(3) 0.29307(7) 0.48239(18) 0.0212(5) Uani 1 1 d . . . . .
H2F H 0.417718 0.297081 0.545203 0.025 Uiso 1 1 calc R . . . .
C2G C 0.3096(3) 0.66039(7) 0.04148(18) 0.0221(5) Uani 1 1 d . . . . .
H2GA H 0.328911 0.643216 0.092653 0.027 Uiso 1 1 calc R . . . .
H2GB H 0.283229 0.646337 -0.015584 0.027 Uiso 1 1 calc R . . . .
C2H C 1.2741(3) 0.53190(7) 0.44722(17) 0.0184(5) Uani 1 1 d . . . . .
C2I C 1.1500(3) 0.73980(7) 0.63304(18) 0.0225(5) Uani 1 1 d . . . . .
H2I H 1.216511 0.758102 0.669497 0.027 Uiso 1 1 calc R . . . .
C2J C 0.7264(3) 0.71654(7) 0.13981(17) 0.0183(5) Uani 1 1 d . . . . .
H2J H 0.759293 0.723504 0.086203 0.022 Uiso 1 1 calc R . . . .
C2K C 0.2020(3) 0.41088(7) -0.09402(17) 0.0233(5) Uani 1 1 d . . . . .
C20 C 0.2018(3) 0.23089(7) 0.21461(18) 0.0204(5) Uani 1 1 d . . . . .
H20 H 0.180005 0.214092 0.166231 0.024 Uiso 1 1 calc R . . . .
C2M C 0.1188(3) 0.38456(7) -0.05005(19) 0.0241(5) Uani 1 1 d . . . . .
H2M H 0.001779 0.377089 -0.078117 0.029 Uiso 1 1 calc R . . . .
C2N C 1.5464(4) 0.54083(8) 0.69357(19) 0.0263(6) Uani 1 1 d . . . . .
C2O C 0.7683(3) 0.59760(7) 0.42071(18) 0.0177(5) Uani 1 1 d . . . . .
C2P C 0.8635(3) 0.61775(7) 0.13672(18) 0.0230(5) Uani 1 1 d . . . . .
H2P H 0.745813 0.624748 0.108344 0.028 Uiso 1 1 calc R . . . .
C2Q C -0.4428(3) 0.34214(7) -0.14828(18) 0.0215(5) Uani 1 1 d . . . . .
H2QA H -0.469901 0.355989 -0.205666 0.026 Uiso 1 1 calc R . . . .
H2QB H -0.424551 0.359455 -0.097463 0.026 Uiso 1 1 calc R . . . .
C2R C 1.4721(3) 0.65191(7) 0.58960(18) 0.0195(5) Uani 1 1 d . . . . .
H2R H 1.520178 0.671698 0.626749 0.023 Uiso 1 1 calc R . . . .
C2S C 1.0224(3) 0.64180(7) 0.64350(18) 0.0210(5) Uani 1 1 d . . . . .
C2T C 0.3826(3) 0.26016(7) 0.44481(18) 0.0210(5) Uani 1 1 d . . . . .
H2T H 0.448219 0.241760 0.481299 0.025 Uiso 1 1 calc R . . . .
C2U C -0.2366(3) 0.30986(7) -0.22736(17) 0.0212(5) Uani 1 1 d . . . . .
H2UA H -0.106805 0.309136 -0.218932 0.025 Uiso 1 1 calc R . . . .
H2UB H -0.284640 0.327719 -0.275312 0.025 Uiso 1 1 calc R . . . .
C2V C 1.4982(3) 0.61768(7) 0.62435(17) 0.0216(5) Uani 1 1 d . . . . .
H2V H 1.564391 0.614037 0.685196 0.026 Uiso 1 1 calc R . . . .
C2W C 1.0965(4) 0.63164(8) 0.74493(18) 0.0260(6) Uani 1 1 d . . . . .
C2X C -0.3140(3) 0.27246(8) -0.26124(19) 0.0261(6) Uani 1 1 d . . . . .
H2XA H -0.277989 0.266010 -0.316536 0.039 Uiso 1 1 calc GR . . . .
H2XB H -0.443267 0.273314 -0.274503 0.039 Uiso 1 1 calc GR . . . .
H2XC H -0.269219 0.254561 -0.213972 0.039 Uiso 1 1 calc GR . . . .
C2Y C 0.1978(4) 0.45343(9) -0.2239(2) 0.0313(6) Uani 1 1 d . . . . .
H2YA H 0.146465 0.452948 -0.290431 0.038 Uiso 1 1 calc R . . . .
H2YB H 0.326429 0.449022 -0.212924 0.038 Uiso 1 1 calc R . . . .
C2Z C -0.6062(3) 0.31831(9) -0.1464(2) 0.0299(6) Uani 1 1 d . . . . .
H2ZA H -0.632670 0.302538 -0.199651 0.045 Uiso 1 1 calc GR . . . .
H2ZB H -0.708599 0.333612 -0.147622 0.045 Uiso 1 1 calc GR . . . .
H2ZC H -0.579833 0.303841 -0.090878 0.045 Uiso 1 1 calc GR . . . .
C30 C 0.4390(3) 0.72967(8) -0.07338(19) 0.0254(6) Uani 1 1 d . . . . .
H30A H 0.475407 0.735762 -0.128781 0.038 Uiso 1 1 calc GR . . . .
H30B H 0.483685 0.747791 -0.026678 0.038 Uiso 1 1 calc GR . . . .
H30C H 0.309644 0.728906 -0.086820 0.038 Uiso 1 1 calc GR . . . .
C31 C 0.9500(4) 0.54810(9) -0.03304(19) 0.0296(6) Uani 1 1 d . . . . .
H31A H 1.078289 0.552754 -0.022864 0.036 Uiso 1 1 calc R . . . .
H31B H 0.898336 0.547501 -0.099567 0.036 Uiso 1 1 calc R . . . .
C32 C 0.6932(4) 0.59199(9) -0.0457(2) 0.0326(6) Uani 1 1 d . . . . .
H32A H 0.684612 0.589136 -0.111481 0.039 Uiso 1 1 calc R . . . .
H32B H 0.686865 0.617891 -0.033402 0.039 Uiso 1 1 calc R . . . .
C33 C 0.9248(4) 0.51093(9) 0.0069(2) 0.0350(7) Uani 1 1 d . . . . .
H33A H 0.992742 0.493032 -0.017187 0.052 Uiso 1 1 calc GR . . . .
H33B H 0.799182 0.504506 -0.010259 0.052 Uiso 1 1 calc GR . . . .
H33C H 0.966388 0.511737 0.073286 0.052 Uiso 1 1 calc GR . . . .
C34 C 0.1461(3) 0.68353(9) 0.0428(2) 0.0318(6) Uani 1 1 d . . . . .
H34A H 0.117677 0.698954 -0.011012 0.048 Uiso 1 1 calc GR . . . .
H34B H 0.171796 0.698354 0.097799 0.048 Uiso 1 1 calc GR . . . .
H34C H 0.045134 0.667936 0.042623 0.048 Uiso 1 1 calc GR . . . .
C35 C 0.5328(4) 0.57335(10) -0.0234(2) 0.0386(7) Uani 1 1 d . . . . .
H35A H 0.423381 0.584175 -0.059462 0.058 Uiso 1 1 calc GR . . . .
H35B H 0.538858 0.576202 0.041460 0.058 Uiso 1 1 calc GR . . . .
H35C H 0.534275 0.547850 -0.038020 0.058 Uiso 1 1 calc GR . . . .
C36 C -0.0619(4) 0.41158(11) -0.2286(2) 0.0463(9) Uani 1 1 d . . . . .
H36A H -0.067564 0.385386 -0.220206 0.056 Uiso 1 1 calc R . . . .
H36B H -0.080047 0.416117 -0.294516 0.056 Uiso 1 1 calc R . . . .
C37 C 0.1691(5) 0.49112(10) -0.1875(3) 0.0497(9) Uani 1 1 d . . . . .
H37A H 0.221705 0.509173 -0.219436 0.075 Uiso 1 1 calc GR . . . .
H37B H 0.225259 0.492296 -0.122165 0.075 Uiso 1 1 calc GR . . . .
H37C H 0.042096 0.495715 -0.197765 0.075 Uiso 1 1 calc GR . . . .
C38 C -0.2134(5) 0.42884(12) -0.1974(4) 0.0646(13) Uani 1 1 d . . . . .
H38A H -0.325653 0.418130 -0.230330 0.097 Uiso 1 1 calc GR . . . .
H38B H -0.215526 0.454573 -0.209750 0.097 Uiso 1 1 calc GR . . . .
H38C H -0.196509 0.424908 -0.131957 0.097 Uiso 1 1 calc GR . . . .

loop_
_atom_site_aniso_label
_atom_site_aniso_U_11
_atom_site_aniso_U_22
_atom_site_aniso_U_33
_atom_site_aniso_U_23
_atom_site_aniso_U_13
_atom_site_aniso_U_12
F1 0.0219(7) 0.0191(7) 0.0259(7) -0.0016(6) 0.0070(5) 0.0058(5)
F2 0.0259(7) 0.0203(7) 0.0255(8) -0.0005(6) -0.0086(6) 0.0006(6)
F3 0.0224(7) 0.0252(8) 0.0308(8) 0.0089(6) 0.0123(6) 0.0034(6)
F4 0.0227(7) 0.0310(9) 0.0318(8) -0.0107(7) 0.0119(6) -0.0035(6)
F5 0.0490(10) 0.0368(9) 0.0195(8) -0.0027(7) 0.0135(7) -0.0118(7)
F6 0.0217(7) 0.0230(8) 0.0374(9) -0.0039(7) -0.0079(6) 0.0003(6)
F7 0.0430(9) 0.0164(7) 0.0317(8) 0.0049(7) 0.0033(7) 0.0030(6)
F8 0.0251(7) 0.0336(9) 0.0253(8) -0.0018(7) -0.0068(6) 0.0037(6)
F9 0.0394(8) 0.0344(9) 0.0190(7) 0.0013(7) 0.0085(6) 0.0025(7)
F10 0.0357(8) 0.0278(8) 0.0256(8) 0.0055(7) -0.0066(6) 0.0063(6)
F11 0.0391(8) 0.0199(7) 0.0310(8) -0.0011(6) 0.0137(7) -0.0115(6)
F12 0.0446(9) 0.0227(8) 0.0233(8) -0.0045(6) -0.0016(7) 0.0021(6)
F13 0.0448(9) 0.0340(9) 0.0185(7) -0.0003(7) 0.0061(6) -0.0045(7)
F14 0.0417(8) 0.0248(8) 0.0234(8) -0.0056(6) 0.0084(6) -0.0057(6)
F15 0.0301(8) 0.0414(10) 0.0215(8) -0.0019(7) -0.0035(6) -0.0027(7)
F16 0.0402(9) 0.0151(7) 0.0370(9) -0.0005(7) -0.0017(7) -0.0013(6)
F17 0.0294(8) 0.0403(10) 0.0213(7) 0.0028(7) -0.0046(6) 0.0018(7)
F18 0.0264(8) 0.0429(10) 0.0302(8) 0.0076(7) -0.0074(6) -0.0014(7)
F19 0.0198(7) 0.0355(9) 0.0510(10) -0.0177(8) 0.0079(7) -0.0079(6)
F1A 0.0547(10) 0.0240(8) 0.0276(8) 0.0083(7) -0.0033(7) 0.0023(8)
F1B 0.0533(10) 0.0349(10) 0.0424(10) 0.0192(8) 0.0308(8) 0.0149(8)
F1C 0.0547(10) 0.0339(10) 0.0263(9) 0.0118(7) -0.0023(8) -0.0063(8)
F1D 0.0551(10) 0.0243(8) 0.0235(8) -0.0080(7) -0.0002(7) 0.0040(7)
F1E 0.0482(10) 0.0527(12) 0.0210(8) 0.0061(8) 0.0130(7) 0.0135(8)
N1 0.0141(8) 0.0169(10) 0.0184(10) 0.0027(8) 0.0038(7) 0.0026(7)
N2 0.0137(8) 0.0142(10) 0.0166(9) -0.0017(8) 0.0031(7) -0.0025(7)
N3 0.0160(9) 0.0151(10) 0.0175(10) -0.0022(8) 0.0038(7) -0.0007(7)
N4 0.0140(8) 0.0169(10) 0.0180(10) -0.0007(8) 0.0039(7) 0.0006(7)
N5 0.0178(9) 0.0202(10) 0.0162(10) 0.0014(8) 0.0026(7) -0.0020(7)
N6 0.0153(9) 0.0144(9) 0.0169(10) -0.0005(8) 0.0031(7) -0.0004(7)
N7 0.0162(9) 0.0155(10) 0.0163(9) 0.0009(8) 0.0030(7) 0.0012(7)
N8 0.0150(8) 0.0167(10) 0.0166(10) 0.0021(8) 0.0038(7) 0.0017(7)
N15 0.0179(9) 0.0173(10) 0.0230(11) -0.0040(8) 0.0066(8) -0.0014(7)
N10 0.0138(8) 0.0152(10) 0.0198(10) -0.0018(8) 0.0043(7) -0.0020(7)
N11 0.0200(10) 0.0203(10) 0.0169(10) 0.0004(8) 0.0015(7) 0.0029(8)
N12 0.0250(10) 0.0174(10) 0.0220(11) 0.0026(8) 0.0046(8) 0.0023(8)
N13 0.0234(10) 0.0186(11) 0.0229(11) -0.0032(9) 0.0050(8) -0.0029(8)
N 0.0173(9) 0.0170(10) 0.0229(11) 0.0014(8) 0.0068(8) 0.0018(7)
N9 0.0343(12) 0.0409(15) 0.0261(12) 0.0129(11) -0.0053(10) -0.0087(11)
C2 0.0155(10) 0.0155(11) 0.0193(12) -0.0029(9) 0.0024(8) -0.0002(8)
C3 0.0145(10) 0.0162(11) 0.0193(12) -0.0044(9) 0.0056(8) -0.0031(8)
C4 0.0169(10) 0.0147(11) 0.0163(11) -0.0016(9) 0.0000(8) -0.0009(8)
N14 0.0322(12) 0.0339(13) 0.0204(11) -0.0101(10) -0.0034(9) 0.0063(10)
C6 0.0160(10) 0.0190(12) 0.0177(12) 0.0006(9) 0.0058(8) 0.0023(8)
C7 0.0177(10) 0.0216(13) 0.0203(12) 0.0074(10) 0.0037(9) 0.0027(9)
C8 0.0151(10) 0.0227(13) 0.0186(12) -0.0014(10) 0.0043(9) 0.0012(9)
C9 0.0144(10) 0.0169(12) 0.0186(12) -0.0004(9) 0.0049(8) -0.0002(8)
C10 0.0152(10) 0.0133(11) 0.0184(11) -0.0007(9) 0.0028(8) 0.0019(8)
C11 0.0124(10) 0.0164(11) 0.0212(12) 0.0004(9) 0.0022(8) 0.0003(8)
C12 0.0150(10) 0.0180(12) 0.0215(12) 0.0010(10) 0.0047(9) 0.0002(8)
C13 0.0162(10) 0.0188(12) 0.0163(11) -0.0017(9) 0.0030(8) 0.0024(8)
C14 0.0166(10) 0.0140(11) 0.0176(11) -0.0007(9) 0.0030(8) -0.0021(8)
C15 0.0121(9) 0.0156(11) 0.0186(11) 0.0027(9) 0.0039(8) 0.0013(8)
C16 0.0175(10) 0.0172(11) 0.0165(12) -0.0006(9) 0.0051(9) 0.0008(8)
C17 0.0180(10) 0.0154(11) 0.0220(12) 0.0006(9) 0.0061(9) 0.0005(8)
C18 0.0213(11) 0.0198(12) 0.0195(12) -0.0010(10) 0.0039(9) -0.0003(9)
C19 0.0175(10) 0.0176(12) 0.0230(13) -0.0056(10) 0.0034(9) -0.0026(9)
C1A 0.0130(10) 0.0159(11) 0.0174(11) 0.0018(9) 0.0034(8) 0.0004(8)
C1B 0.0159(10) 0.0159(11) 0.0193(12) -0.0028(9) 0.0020(9) 0.0019(8)
C1 0.0230(11) 0.0180(12) 0.0184(12) -0.0004(10) 0.0049(9) -0.0007(9)
C1D 0.0156(10) 0.0158(11) 0.0227(13) 0.0029(10) 0.0031(9) 0.0006(8)
C1E 0.0115(10) 0.0177(11) 0.0184(12) -0.0004(9) 0.0043(8) -0.0010(8)
C1F 0.0234(12) 0.0215(13) 0.0192(12) 0.0019(10) 0.0057(9) -0.0006(9)
C1G 0.0144(10) 0.0161(11) 0.0207(12) -0.0017(9) 0.0033(8) 0.0008(8)
C1H 0.0130(10) 0.0173(12) 0.0168(11) 0.0011(9) 0.0041(8) 0.0004(8)
C1I 0.0170(10) 0.0161(12) 0.0203(12) 0.0053(10) 0.0031(9) 0.0036(8)
C1J 0.0121(9) 0.0189(12) 0.0181(11) 0.0006(9) 0.0028(8) 0.0006(8)
C1K 0.0215(11) 0.0240(13) 0.0159(11) 0.0013(10) 0.0025(9) 0.0000(9)
C1L 0.0155(10) 0.0169(12) 0.0218(12) 0.0035(9) 0.0051(8) 0.0026(8)
C1M 0.0206(11) 0.0189(12) 0.0191(12) -0.0049(10) 0.0044(9) 0.0006(9)
C1N 0.0167(10) 0.0248(13) 0.0177(11) 0.0029(10) 0.0024(8) 0.0011(9)
C1O 0.0244(12) 0.0215(12) 0.0234(13) -0.0018(10) 0.0013(10) 0.0045(9)
C1P 0.0162(10) 0.0211(12) 0.0193(12) -0.0029(10) 0.0036(8) 0.0000(9)
C1Q 0.0270(12) 0.0190(12) 0.0236(13) 0.0044(10) 0.0061(10) 0.0057(9)
C1R 0.0175(10) 0.0163(11) 0.0162(11) -0.0018(9) 0.0048(8) -0.0013(8)
C1S 0.0191(11) 0.0196(12) 0.0230(13) 0.0045(10) 0.0051(9) 0.0004(9)
C1T 0.0197(11) 0.0162(12) 0.0263(13) -0.0016(10) 0.0051(9) -0.0010(9)
C1U 0.0179(10) 0.0171(11) 0.0156(11) -0.0024(9) 0.0056(8) -0.0013(8)
C1V 0.0171(10) 0.0146(11) 0.0161(11) 0.0003(9) 0.0038(8) -0.0015(8)
C1W 0.0162(10) 0.0203(12) 0.0205(12) -0.0008(10) 0.0032(9) 0.0016(8)
C1X 0.0207(11) 0.0178(12) 0.0203(12) -0.0019(10) 0.0040(9) 0.0028(9)
C1Y 0.0141(10) 0.0180(12) 0.0212(12) 0.0005(10) 0.0063(8) 0.0008(8)
C1Z 0.0194(10) 0.0199(12) 0.0165(12) -0.0015(9) 0.0033(9) -0.0014(9)
C5 0.0178(10) 0.0192(12) 0.0192(12) 0.0003(10) 0.0049(9) 0.0005(8)
C21 0.0134(10) 0.0217(12) 0.0166(11) -0.0010(10) 0.0049(8) 0.0014(8)
C22 0.0164(10) 0.0176(12) 0.0203(12) 0.0043(10) 0.0055(9) 0.0021(8)
C23 0.0195(11) 0.0187(12) 0.0169(12) -0.0028(9) 0.0042(9) 0.0009(8)
C24 0.0166(10) 0.0204(12) 0.0172(12) 0.0013(10) 0.0033(8) -0.0018(8)
C25 0.0174(10) 0.0180(12) 0.0199(12) -0.0001(10) 0.0037(9) -0.0002(8)
C26 0.0194(11) 0.0226(13) 0.0157(11) -0.0001(10) 0.0039(9) 0.0001(9)
C27 0.0287(12) 0.0208(12) 0.0185(12) -0.0012(10) 0.0032(10) -0.0021(9)
C1C 0.0172(10) 0.0159(11) 0.0189(12) 0.0002(9) 0.0059(8) 0.0007(8)
C29 0.0224(11) 0.0264(13) 0.0162(11) -0.0019(10) 0.0015(9) 0.0010(9)
C2A 0.0240(12) 0.0251(13) 0.0175(12) -0.0019(10) 0.0017(9) 0.0014(10)
C2B 0.0155(10) 0.0141(11) 0.0196(12) 0.0021(9) 0.0021(8) 0.0025(8)
C2C 0.0203(11) 0.0167(11) 0.0226(12) 0.0017(10) 0.0048(9) -0.0006(9)
C2D 0.0125(10) 0.0228(13) 0.0179(12) -0.0008(10) 0.0040(8) -0.0022(8)
C2E 0.0199(11) 0.0163(11) 0.0195(12) -0.0011(9) 0.0048(9) -0.0007(8)
C2F 0.0214(11) 0.0238(13) 0.0168(12) 0.0021(10) 0.0019(9) -0.0002(9)
C2G 0.0237(12) 0.0225(12) 0.0180(12) -0.0006(10) 0.0012(9) -0.0052(10)
C2H 0.0166(10) 0.0182(11) 0.0201(12) 0.0001(10) 0.0042(9) 0.0001(8)
C2I 0.0205(11) 0.0264(13) 0.0202(12) -0.0081(10) 0.0041(9) -0.0031(9)
C2J 0.0195(11) 0.0190(11) 0.0160(11) 0.0037(9) 0.0039(8) 0.0002(9)
C2K 0.0256(12) 0.0238(13) 0.0178(12) 0.0026(10) 0.0003(9) 0.0001(10)
C20 0.0236(11) 0.0169(12) 0.0196(12) -0.0007(9) 0.0036(9) 0.0021(9)
C2M 0.0196(11) 0.0262(13) 0.0234(13) 0.0005(11) -0.0003(9) -0.0024(9)
C2N 0.0307(13) 0.0239(13) 0.0212(13) 0.0027(11) 0.0005(10) -0.0008(10)
C2O 0.0145(10) 0.0170(11) 0.0236(12) 0.0019(10) 0.0084(9) 0.0000(8)
C2P 0.0205(11) 0.0234(13) 0.0216(12) -0.0041(10) -0.0017(9) 0.0038(9)
C2Q 0.0227(11) 0.0198(12) 0.0200(12) 0.0016(10) 0.0013(9) 0.0074(9)
C2R 0.0167(10) 0.0220(12) 0.0197(12) -0.0064(10) 0.0048(9) -0.0037(8)
C2S 0.0185(11) 0.0263(13) 0.0186(12) 0.0027(10) 0.0054(9) 0.0018(9)
C2T 0.0214(11) 0.0205(12) 0.0203(12) 0.0055(10) 0.0035(9) 0.0043(9)
C2U 0.0234(11) 0.0240(13) 0.0153(11) 0.0009(10) 0.0029(9) 0.0016(9)
C2V 0.0206(11) 0.0257(13) 0.0173(12) -0.0032(10) 0.0025(9) -0.0022(9)
C2W 0.0289(13) 0.0280(14) 0.0194(13) 0.0030(11) 0.0028(10) -0.0008(10)
C2X 0.0239(12) 0.0270(14) 0.0250(13) -0.0068(11) 0.0012(10) 0.0008(10)
C2Y 0.0305(13) 0.0396(17) 0.0226(14) 0.0103(12) 0.0043(11) 0.0018(11)
C2Z 0.0195(12) 0.0366(16) 0.0328(15) -0.0043(12) 0.0049(10) 0.0030(10)
C30 0.0241(12) 0.0247(14) 0.0244(13) 0.0047(11) 0.0008(10) -0.0019(10)
C31 0.0306(13) 0.0363(16) 0.0211(13) -0.0111(12) 0.0046(10) 0.0002(11)
C32 0.0349(14) 0.0329(15) 0.0232(14) -0.0042(12) -0.0051(11) 0.0058(12)
C33 0.0332(14) 0.0332(16) 0.0395(17) -0.0095(14) 0.0109(12) -0.0017(12)
C34 0.0205(12) 0.0361(16) 0.0370(16) 0.0038(13) 0.0040(11) -0.0012(11)
C35 0.0330(14) 0.0409(18) 0.0369(17) -0.0008(14) -0.0005(12) 0.0058(12)
C36 0.0428(17) 0.053(2) 0.0303(16) 0.0215(15) -0.0145(13) -0.0151(15)
C37 0.0434(18) 0.040(2) 0.071(3) 0.0095(18) 0.0234(17) -0.0003(14)
C38 0.0382(18) 0.048(2) 0.094(3) 0.028(2) -0.0097(19) -0.0051(15)

loop_
_atom_type_symbol
_atom_type_description
_atom_type_scat_dispersion_real
_atom_type_scat_dispersion_imag
_atom_type_scat_source
C C 0.0181 0.0091 'International Tables Vol C Tables 4.2.6.8 and 6.1.1.4'
H H 0.0000 0.0000 'International Tables Vol C Tables 4.2.6.8 and 6.1.1.4'
F F 0.0727 0.0534 'International Tables Vol C Tables 4.2.6.8 and 6.1.1.4'
N N 0.0311 0.0180 'International Tables Vol C Tables 4.2.6.8 and 6.1.1.4'

loop_
_exptl_crystal_face_index_h
_exptl_crystal_face_index_k
_exptl_crystal_face_index_l
_exptl_crystal_face_perp_dist
-4 6 -2 0.0535
5 3 0 0.0641
0 -22 4 0.0645
3 -3 -9 0.0478
0 -14 -8 0.0553
-3 -17 2 0.0869
4 7 -7 0.0633
0 2 -9 0.0439
2 10 -9 0.0517
-2 19 -4 0.0673
-4 11 -2 0.0507
3 19 -3 0.0682
-5 -1 5 0.0560
-4 12 6 0.0343
4 -5 -6 0.0651
-2 9 9 0.0469
-1 13 8 0.0383
1 13 7 0.0302
0 8 9 0.0430

loop_
_geom_angle_atom_site_label_1
_geom_angle_atom_site_label_2
_geom_angle_atom_site_label_3
_geom_angle
_geom_angle_site_symmetry_1
_geom_angle_site_symmetry_3
_geom_angle_publ_flag
C1L N1 C15 117.7(2) . . ?
C1E N2 C3 121.04(19) . . ?
C1E N2 C1H 132.39(19) . . ?
C1H N2 C3 106.53(19) . . ?
C9 N3 C19 120.5(2) . . ?
C16 N3 C9 132.8(2) . . ?
C16 N3 C19 106.3(2) . . ?
C1Y N4 C9 117.7(2) . . ?
C1K N5 C2G 117.40(19) . . ?
C2B N5 C1K 120.7(2) . . ?
C2B N5 C2G 120.5(2) . . ?
C1A N6 C11 117.8(2) . . ?
C1A N7 C1I 120.91(19) . . ?
C1A N7 C1R 132.3(2) . . ?
C1I N7 C1R 106.5(2) . . ?
C15 N8 C21 132.2(2) . . ?
C15 N8 C22 121.0(2) . . ?
C21 N8 C22 106.7(2) . . ?
C3 N15 C1C 104.8(2) . . ?
C2H N10 C1E 117.7(2) . . ?
C4 N11 C2Q 120.7(2) . . ?
C4 N11 C2U 120.5(2) . . ?
C2U N11 C2Q 117.11(19) . . ?
C1I N12 C20 104.8(2) . . ?
C19 N13 C1 104.7(2) . . ?
C22 N C5 104.7(2) . . ?
C2K N9 C2Y 121.1(2) . . ?
C2K N9 C36 120.6(2) . . ?
C36 N9 C2Y 118.1(2) . . ?
F1 C2 C11 111.2(2) . . ?
F2 C2 F1 107.31(18) . . ?
F2 C2 C11 111.88(19) . . ?
F3 C2 F1 106.74(19) . . ?
F3 C2 F2 107.7(2) . . ?
F3 C2 C11 111.76(18) . . ?
N2 C3 C2R 119.9(2) . . ?
N15 C3 N2 111.6(2) . . ?
N15 C3 C2R 128.5(2) . . ?
N11 C4 C1G 121.6(2) . . ?
N11 C4 C23 121.7(2) . . ?
C23 C4 C1G 116.7(2) . . ?
C2A N14 C31 120.8(2) . . ?
C2A N14 C32 120.7(2) . . ?
C31 N14 C32 118.4(2) . . ?
C12 C6 C10 121.5(2) . . ?
C1N C7 C22 120.3(2) . . ?
C9 C8 C29 120.2(2) . . ?
C2S C8 C9 114.9(2) . . ?
C2S C8 C29 124.9(2) . . ?
N3 C9 C8 118.1(2) . . ?
N4 C9 N3 117.5(2) . . ?
N4 C9 C8 124.4(2) . . ?
C6 C10 C16 125.2(2) . . ?
C1D C10 C6 117.1(2) . . ?
C1D C10 C16 117.5(2) . . ?
N6 C11 C2 115.9(2) . . ?
N6 C11 C2E 124.1(2) . . ?
C2E C11 C2 119.9(2) . . ?
C6 C12 C2B 121.5(2) . . ?
C18 C13 C21 117.5(2) . . ?
C1P C13 C18 117.7(2) . . ?
C1P C13 C21 124.7(2) . . ?
C1B C14 C1R 117.5(2) . . ?
C1U C14 C1B 116.9(2) . . ?
C1U C14 C1R 125.3(2) . . ?
N1 C15 N8 117.2(2) . . ?
N1 C15 C1J 124.4(2) . . ?
N8 C15 C1J 118.4(2) . . ?
N3 C16 C10 130.6(2) . . ?
C1 C16 N3 104.1(2) . . ?
C1 C16 C10 125.3(2) . . ?
C1W C17 C1L 117.1(2) . . ?
C2M C18 C13 121.5(2) . . ?
N3 C19 C2I 120.5(2) . . ?
N13 C19 N3 111.8(2) . . ?
N13 C19 C2I 127.8(2) . . ?
N6 C1A N7 117.8(2) . . ?
N6 C1A C24 124.4(2) . . ?
N7 C1A C24 117.9(2) . . ?
C23 C1B C14 122.3(2) . . ?
N13 C1 C16 113.2(2) . . ?
C2J C1D C10 122.2(2) . . ?
N2 C1E C2D 118.5(2) . . ?
N10 C1E N2 117.2(2) . . ?
N10 C1E C2D 124.3(2) . . ?
C1P C1F C2K 120.8(2) . . ?
C1U C1G C4 121.5(2) . . ?
N2 C1H C1V 128.8(2) . . ?
C1C C1H N2 104.0(2) . . ?
C1C C1H C1V 127.2(2) . . ?
N7 C1I C2T 120.1(2) . . ?
N12 C1I N7 111.7(2) . . ?
N12 C1I C2T 128.1(2) . . ?
C15 C1J C1N 119.7(2) . . ?
C1W C1J C15 114.8(2) . . ?
C1W C1J C1N 125.5(2) . . ?
N5 C1K C30 115.1(2) . . ?
N1 C1L C17 124.5(2) . . ?
N1 C1L C1Q 114.0(2) . . ?
C17 C1L C1Q 121.4(2) . . ?
C25 C1M C2A 121.3(2) . . ?
C7 C1N C1J 120.6(2) . . ?
F8 C1O C1W 111.6(2) . . ?
F9 C1O F8 107.0(2) . . ?
F9 C1O C1W 111.9(2) . . ?
F12 C1O F8 106.5(2) . . ?
F12 C1O F9 106.8(2) . . ?
F12 C1O C1W 112.6(2) . . ?
C1F C1P C13 121.6(2) . . ?
F7 C1Q C1L 111.7(2) . . ?
F10 C1Q F7 107.23(19) . . ?
F10 C1Q F1B 107.2(2) . . ?
F10 C1Q C1L 112.5(2) . . ?
F1B C1Q F7 107.3(2) . . ?
F1B C1Q C1L 110.7(2) . . ?
N7 C1R C14 130.3(2) . . ?
C20 C1R N7 103.5(2) . . ?
C20 C1R C14 126.1(2) . . ?
C2S C1S C1Y 117.6(2) . . ?
F14 C1T F16 106.5(2) . . ?
F14 C1T F19 107.9(2) . . ?
F14 C1T C2H 112.8(2) . . ?
F16 C1T C2H 110.8(2) . . ?
F19 C1T F16 107.4(2) . . ?
F19 C1T C2H 111.2(2) . . ?
C1G C1U C14 121.7(2) . . ?
C1X C1V C1H 118.8(2) . . ?
C1X C1V C25 117.6(2) . . ?
C25 C1V C1H 123.4(2) . . ?
C17 C1W C1J 121.5(2) . . ?
C17 C1W C1O 119.0(2) . . ?
C1J C1W C1O 119.5(2) . . ?
C2P C1X C1V 121.6(2) . . ?
N4 C1Y C1S 124.2(2) . . ?
N4 C1Y C2O 115.2(2) . . ?
C1S C1Y C2O 120.6(2) . . ?
C24 C1Z C27 120.9(2) . . ?
C2E C1Z C24 120.8(2) . . ?
C2E C1Z C27 118.3(2) . . ?
N C5 C21 113.4(2) . . ?
N8 C21 C13 129.3(2) . . ?
C5 C21 N8 103.8(2) . . ?
C5 C21 C13 126.9(2) . . ?
N8 C22 C7 120.0(2) . . ?
N C22 N8 111.4(2) . . ?
N C22 C7 128.6(2) . . ?
C1B C23 C4 120.9(2) . . ?
C1A C24 C2F 120.4(2) . . ?
C1Z C24 C1A 115.2(2) . . ?
C1Z C24 C2F 124.4(2) . . ?
C1M C25 C1V 121.3(2) . . ?
C2C C26 C2D 121.6(2) . . ?
C2C C26 C2N 118.5(2) . . ?
C2D C26 C2N 119.9(2) . . ?
F5 C27 F15 106.5(2) . . ?
F5 C27 F1D 106.7(2) . . ?
F5 C27 C1Z 112.6(2) . . ?
F15 C27 C1Z 112.4(2) . . ?
F1D C27 F15 106.0(2) . . ?
F1D C27 C1Z 112.2(2) . . ?
N15 C1C C1H 113.1(2) . . ?
C2I C29 C8 120.1(2) . . ?
N14 C2A C1M 121.4(2) . . ?
N14 C2A C2P 121.5(2) . . ?
C2P C2A C1M 117.1(2) . . ?
N5 C2B C12 121.6(2) . . ?
N5 C2B C2J 121.6(2) . . ?
C2J C2B C12 116.7(2) . . ?
C26 C2C C2H 117.0(2) . . ?
C1E C2D C2V 119.8(2) . . ?
C26 C2D C1E 115.0(2) . . ?
C26 C2D C2V 125.2(2) . . ?
C1Z C2E C11 117.6(2) . . ?
C2T C2F C24 120.0(2) . . ?
N5 C2G C34 115.3(2) . . ?
N10 C2H C1T 114.7(2) . . ?
N10 C2H C2C 124.4(2) . . ?
C2C C2H C1T 120.9(2) . . ?
C29 C2I C19 120.2(2) . . ?
C1D C2J C2B 121.0(2) . . ?
N9 C2K C1F 121.7(2) . . ?
N9 C2K C2M 121.1(2) . . ?
C2M C2K C1F 117.1(2) . . ?
N12 C20 C1R 113.4(2) . . ?
C18 C2M C2K 121.2(2) . . ?
F13 C2N F18 107.0(2) . . ?
F13 C2N F1A 107.0(2) . . ?
F13 C2N C26 111.9(2) . . ?
F18 C2N C26 111.6(2) . . ?
F1A C2N F18 106.9(2) . . ?
F1A C2N C26 111.9(2) . . ?
F4 C2O F6 107.8(2) . . ?
F4 C2O F11 106.4(2) . . ?
F4 C2O C1Y 112.41(18) . . ?
F6 C2O F11 106.76(19) . . ?
F6 C2O C1Y 112.1(2) . . ?
F11 C2O C1Y 111.1(2) . . ?
C1X C2P C2A 121.1(2) . . ?
N11 C2Q C2Z 114.9(2) . . ?
C2V C2R C3 120.4(2) . . ?
C8 C2S C2W 120.4(2) . . ?
C1S C2S C8 121.3(2) . . ?
C1S C2S C2W 118.3(2) . . ?
C2F C2T C1I 120.3(2) . . ?
N11 C2U C2X 114.9(2) . . ?
C2R C2V C2D 120.3(2) . . ?
F17 C2W C2S 112.2(2) . . ?
F1C C2W F17 106.6(2) . . ?
F1C C2W F1E 107.5(2) . . ?
F1C C2W C2S 112.0(2) . . ?
F1E C2W F17 106.6(2) . . ?
F1E C2W C2S 111.7(2) . . ?
N9 C2Y C37 113.7(3) . . ?
N14 C31 C33 114.5(3) . . ?
N14 C32 C35 114.7(3) . . ?
N9 C36 C38 115.5(3) . . ?

loop_
_geom_bond_atom_site_label_1
_geom_bond_atom_site_label_2
_geom_bond_distance
_geom_bond_site_symmetry_2
_geom_bond_publ_flag
F1 C2 1.342(3) . ?
F2 C2 1.335(3) . ?
F3 C2 1.331(3) . ?
F4 C2O 1.324(3) . ?
F5 C27 1.333(3) . ?
F6 C2O 1.327(3) . ?
F7 C1Q 1.342(3) . ?
F8 C1O 1.348(3) . ?
F9 C1O 1.344(3) . ?
F10 C1Q 1.330(3) . ?
F11 C2O 1.345(3) . ?
F12 C1O 1.337(3) . ?
F13 C2N 1.337(4) . ?
F14 C1T 1.320(3) . ?
F15 C27 1.343(3) . ?
F16 C1T 1.347(3) . ?
F17 C2W 1.342(3) . ?
F18 C2N 1.343(3) . ?
F19 C1T 1.325(3) . ?
F1A C2N 1.338(3) . ?
F1B C1Q 1.331(3) . ?
F1C C2W 1.331(3) . ?
F1D C27 1.342(3) . ?
F1E C2W 1.334(4) . ?
N1 C15 1.328(3) . ?
N1 C1L 1.325(3) . ?
N2 C3 1.404(3) . ?
N2 C1E 1.395(3) . ?
N2 C1H 1.399(3) . ?
N3 C9 1.400(3) . ?
N3 C16 1.399(3) . ?
N3 C19 1.402(3) . ?
N4 C9 1.329(3) . ?
N4 C1Y 1.326(3) . ?
N5 C1K 1.457(3) . ?
N5 C2B 1.386(3) . ?
N5 C2G 1.458(3) . ?
N6 C11 1.328(3) . ?
N6 C1A 1.327(3) . ?
N7 C1A 1.395(3) . ?
N7 C1I 1.399(3) . ?
N7 C1R 1.404(3) . ?
N8 C15 1.398(3) . ?
N8 C21 1.398(3) . ?
N8 C22 1.400(3) . ?
N15 C3 1.318(3) . ?
N15 C1C 1.371(3) . ?
N10 C1E 1.326(3) . ?
N10 C2H 1.321(3) . ?
N11 C4 1.384(3) . ?
N11 C2Q 1.462(3) . ?
N11 C2U 1.457(3) . ?
N12 C1I 1.318(3) . ?
N12 C20 1.363(3) . ?
N13 C19 1.318(4) . ?
N13 C1 1.368(3) . ?
N C5 1.366(3) . ?
N C22 1.321(3) . ?
N9 C2K 1.384(3) . ?
N9 C2Y 1.460(4) . ?
N9 C36 1.452(4) . ?
C2 C11 1.509(3) . ?
C3 C2R 1.421(3) . ?
C4 C1G 1.411(4) . ?
C4 C23 1.410(3) . ?
N14 C2A 1.383(3) . ?
N14 C31 1.461(4) . ?
N14 C32 1.461(3) . ?
C6 C10 1.398(3) . ?
C6 C12 1.384(3) . ?
C7 C1N 1.348(4) . ?
C7 C22 1.421(3) . ?
C8 C9 1.428(3) . ?
C8 C29 1.439(3) . ?
C8 C2S 1.407(4) . ?
C10 C16 1.477(3) . ?
C10 C1D 1.391(4) . ?
C11 C2E 1.393(3) . ?
C12 C2B 1.411(4) . ?
C13 C18 1.398(3) . ?
C13 C1P 1.391(4) . ?
C13 C21 1.476(3) . ?
C14 C1B 1.396(4) . ?
C14 C1R 1.470(3) . ?
C14 C1U 1.395(3) . ?
C15 C1J 1.424(3) . ?
C16 C1 1.372(4) . ?
C17 C1L 1.387(4) . ?
C17 C1W 1.381(4) . ?
C18 C2M 1.381(3) . ?
C19 C2I 1.421(4) . ?
C1A C24 1.424(3) . ?
C1B C23 1.386(3) . ?
C1D C2J 1.386(3) . ?
C1E C2D 1.423(3) . ?
C1F C1P 1.385(3) . ?
C1F C2K 1.416(3) . ?
C1G C1U 1.385(3) . ?
C1H C1V 1.470(3) . ?
C1H C1C 1.373(3) . ?
C1I C2T 1.424(3) . ?
C1J C1N 1.437(3) . ?
C1J C1W 1.408(4) . ?
C1K C30 1.524(4) . ?
C1L C1Q 1.510(3) . ?
C1M C25 1.380(3) . ?
C1M C2A 1.412(3) . ?
C1O C1W 1.507(3) . ?
C1R C20 1.376(3) . ?
C1S C1Y 1.393(3) . ?
C1S C2S 1.374(4) . ?
C1T C2H 1.511(3) . ?
C1V C1X 1.394(3) . ?
C1V C25 1.397(3) . ?
C1X C2P 1.385(3) . ?
C1Y C2O 1.510(3) . ?
C1Z C24 1.413(4) . ?
C1Z C27 1.507(3) . ?
C1Z C2E 1.382(3) . ?
C5 C21 1.369(4) . ?
C24 C2F 1.437(3) . ?
C26 C2C 1.375(4) . ?
C26 C2D 1.403(4) . ?
C26 C2N 1.510(3) . ?
C29 C2I 1.353(4) . ?
C2A C2P 1.400(4) . ?
C2B C2J 1.407(3) . ?
C2C C2H 1.397(3) . ?
C2D C2V 1.443(3) . ?
C2F C2T 1.347(4) . ?
C2G C34 1.516(4) . ?
C2K C2M 1.404(4) . ?
C2Q C2Z 1.531(4) . ?
C2R C2V 1.352(4) . ?
C2S C2W 1.520(3) . ?
C2U C2X 1.527(4) . ?
C2Y C37 1.519(5) . ?
C31 C33 1.517(5) . ?
C32 C35 1.512(5) . ?
C36 C38 1.493(7) . ?

loop_
_exptl_oxdiff_crystal_face_indexfrac_h
_exptl_oxdiff_crystal_face_indexfrac_k
_exptl_oxdiff_crystal_face_indexfrac_l
_exptl_oxdiff_crystal_face_x
_exptl_oxdiff_crystal_face_y
_exptl_oxdiff_crystal_face_z
-4.3786 5.8984 -1.6302 -0.2085 -0.8666 -0.4534
4.7673 3.0925 0.0121 0.1464 0.6131 0.7763
-0.1942 -21.6318 3.9628 0.1739 0.7213 -0.6704
2.6394 -3.1553 -9.1052 -0.9050 0.2170 0.3659
0.1597 -14.2509 -7.5575 -0.9218 0.2217 -0.3181
-3.4898 -16.9197 1.5277 -0.1041 0.0259 -0.9942
3.7942 7.4400 -7.1209 -0.5625 0.1343 0.8158
-0.3100 2.3615 -9.1359 -0.9197 -0.3809 0.0955
1.6470 10.1861 -8.6602 -0.7422 -0.3079 0.5953
-1.8531 18.7469 -3.6755 -0.2232 -0.9304 0.2907
-3.7691 10.9410 -2.4806 -0.2282 -0.9493 -0.2161
2.9245 18.7546 -3.0806 -0.0492 -0.2084 0.9768
-4.6842 -1.3459 5.3398 0.4230 -0.4963 -0.7582
-3.7175 12.1717 5.7484 0.6302 -0.7383 -0.2403
4.4515 -5.0709 -5.7990 -0.5432 0.6368 0.5472
-2.1096 9.2933 8.6605 0.9366 -0.3318 -0.1125
-1.2051 13.1816 8.0301 0.9343 -0.3308 0.1330
1.1183 13.2671 6.9268 0.8769 -0.0226 0.4802
-0.2891 8.2540 8.8931 0.9925 -0.0260 0.1194
